data_4319945
loop_
_publ_author_name
'C. Vi\~nas'
'R. N\'u\~nez'
'I. Rojo'
'F. Teixidor'
'R. Kivek\"as'
'R. Sillanp\"a\"a'

_publ_contact_author
;
Prof. Francesc Teixidor
Institut de Ci\`encia de Materials de Barcelona     C.S.C.I.
Campus U.A.B.
08193 Bellaterra
Spain
;
_publ_contact_author_email teixidor@icmab.es
_publ_contact_author_fax '+ 34 3 5805729'
_publ_contact_author_phone '+ 34 3 5801853'
_publ_section_title
;
 Proton Mediated Partial Degradation of Closo-dicarbaboranes
;
_journal_name_full 'Inorganic Chemistry'
_journal_page_first 3259
_journal_page_last 3260
_journal_paper_doi 10.1021/ic001477e
_journal_volume 40
_journal_year 2001
_chemical_formula_moiety 'C26 H31 B9 O2 P2'
_chemical_formula_sum 'C26 H31 B9 O2 P2'
_chemical_formula_weight 534.74
_chemical_name_systematic
;

?

;
_space_group_IT_number 2
_symmetry_cell_setting triclinic
_symmetry_space_group_name_Hall '-P 1'
_symmetry_space_group_name_H-M 'P -1'
_atom_sites_solution_hydrogens geom
_atom_sites_solution_primary direct
_atom_sites_solution_secondary difmap
_audit_creation_method SHELXL-97
_cell_angle_alpha 108.66(2)
_cell_angle_beta 110.25(2)
_cell_angle_gamma 103.25(2)
_cell_formula_units_Z 2
_cell_length_a 11.638(3)
_cell_length_b 13.124(3)
_cell_length_c 11.480(3)
_cell_measurement_reflns_used 20
_cell_measurement_temperature 294(2)
_cell_measurement_theta_max 9.88
_cell_measurement_theta_min 4.02
_cell_volume 1440.1(8)
_computing_cell_refinement
;

MSC/AFC Diffractometer Control Software (Molecular Structure Corporation, 1995)

;
_computing_data_collection
;

MSC/AFC Diffractometer Control Software (Molecular Structure Corporation, 1995)

;
_computing_data_reduction
;

Texsan Process (Molecular Structure Corporation, 1989) 
;
_computing_molecular_graphics 'SHELXTL/PC (Sheldrick, 1990)'
_computing_structure_refinement 'SHELXL-97 (Sheldrick, 1997)'
_computing_structure_solution 'SHELXS-97 (Sheldrick, 1990)'
_diffrn_ambient_temperature 294(2)
_diffrn_measured_fraction_theta_full 1.000
_diffrn_measured_fraction_theta_max 1.000
_diffrn_measurement_device_type 'Rigaku AFC5S'
_diffrn_measurement_method w\--2\q
_diffrn_radiation_monochromator graphite
_diffrn_radiation_source 'fine-focus sealed tube'
_diffrn_radiation_type MoK\a
_diffrn_radiation_wavelength 0.71069
_diffrn_reflns_av_R_equivalents 0.0293
_diffrn_reflns_av_sigmaI/netI 0.1185
_diffrn_reflns_limit_h_max 13
_diffrn_reflns_limit_h_min 0
_diffrn_reflns_limit_k_max 15
_diffrn_reflns_limit_k_min -15
_diffrn_reflns_limit_l_max 12
_diffrn_reflns_limit_l_min -13
_diffrn_reflns_number 5343
_diffrn_reflns_theta_full 25.00
_diffrn_reflns_theta_max 25.00
_diffrn_reflns_theta_min 1.77
_diffrn_standards_decay_% 0.0
_diffrn_standards_interval_count 150
_diffrn_standards_number 3
_exptl_absorpt_coefficient_mu 0.175
_exptl_absorpt_correction_T_max 0.9827
_exptl_absorpt_correction_T_min 0.9428
_exptl_absorpt_correction_type psi-scan
_exptl_absorpt_process_details 'North, Phillips & Mathews 1968'
_exptl_crystal_colour colourless
_exptl_crystal_density_diffrn 1.233
_exptl_crystal_density_meas ?
_exptl_crystal_density_method 'not measured'
_exptl_crystal_description plate
_exptl_crystal_F_000 556
_exptl_crystal_size_max 0.34
_exptl_crystal_size_mid 0.22
_exptl_crystal_size_min 0.10
_refine_diff_density_max 0.269
_refine_diff_density_min -0.208
_refine_diff_density_rms 0.050
_refine_ls_extinction_method none
_refine_ls_goodness_of_fit_ref 1.001
_refine_ls_hydrogen_treatment mixed
_refine_ls_matrix_type full
_refine_ls_number_parameters 367
_refine_ls_number_reflns 5069
_refine_ls_number_restraints 4
_refine_ls_restrained_S_all 1.001
_refine_ls_R_factor_all 0.1506
_refine_ls_R_factor_gt 0.0547
_refine_ls_shift/su_max 0.000
_refine_ls_shift/su_mean 0.000
_refine_ls_structure_factor_coef Fsqd
_refine_ls_weighting_details 'w=1/[\s^2^(Fo^2^)+(0.0446P)^2^+0.3327P] where P=(Fo^2^+2Fc^2^)/3'
_refine_ls_weighting_scheme calc
_refine_ls_wR_factor_gt 0.1110
_refine_ls_wR_factor_ref 0.1370
_reflns_number_gt 2714
_reflns_number_total 5069
_reflns_threshold_expression >2sigma(I)
_cod_data_source_file ic001477e.cif
_cod_data_source_block jf11
_cod_depositor_comments
;
The following automatic conversions were performed:

'_geom_angle_publ_flag' value 'Y' changed to 'y' according to the
built-in table from CIF Core dictionary named 'cif_core.dic' version
2.4.1 from 2010-06-29 (4 times).

'_geom_bond_publ_flag' value 'Y'
changed to 'y' according to the built-in table from CIF Core
dictionary named 'cif_core.dic' version 2.4.1 from 2010-06-29 (11
times).

Automatic conversion script
Id: cif_fix_values 1646 2011-03-28 12:23:43Z adriana 

The following automatic conversions were performed:

'_exptl_crystal_density_meas' value 'not measured' was changed to '?'
- the value is perceived as not measured.

Automatic conversion script
Id: cif_fix_values 3008 2015-01-20 13:52:24Z robertas 

The following automatic conversions were performed:

'_refine_ls_weighting_scheme' value 'calc
w=1/[\s^2^(Fo^2^)+(0.0446P)^2^+0.3327P] where P=(Fo^2^+2Fc^2^)/3' was
changed to 'calc'. New tag '_refine_ls_weighting_details' was
created. The value of the new tag was set to
'w=1/[\s^2^(Fo^2^)+(0.0446P)^2^+0.3327P] where P=(Fo^2^+2Fc^2^)/3'.

Automatic conversion script
Id: cif_fix_values 3143 2015-03-26 13:38:13Z robertas 
;
_cod_original_cell_volume 1440.1(6)
_cod_database_code 4319945

loop_
_symmetry_equiv_pos_as_xyz
'x, y, z'
'-x, -y, -z'

loop_
_atom_site_label
_atom_site_type_symbol
_atom_site_fract_x
_atom_site_fract_y
_atom_site_fract_z
_atom_site_U_iso_or_equiv
_atom_site_adp_type
_atom_site_occupancy
_atom_site_calc_flag
_atom_site_refinement_flags
_atom_site_disorder_assembly
_atom_site_disorder_group
P1 P 1.22728(10) 0.13149(9) 0.41171(10) 0.0382(3) Uani 1 d . . .
P2 P 0.94728(10) 0.20373(9) 0.36386(11) 0.0386(3) Uani 1 d . . .
O1 O 1.1038(3) 0.0294(2) 0.3700(3) 0.0502(7) Uani 1 d . . .
O2 O 0.9059(3) 0.0729(2) 0.3236(3) 0.0558(8) Uani 1 d . . .
H36 H 1.002(5) 0.046(4) 0.343(4) 0.080 Uiso 1 d . . .
B1 B 1.1016(5) 0.2307(4) 0.0735(5) 0.0477(12) Uani 1 d . . .
H1 H 1.0677 0.1902 -0.0387 0.057 Uiso 1 calc R . .
B2 B 1.2216(5) 0.2024(4) 0.1834(5) 0.0472(12) Uani 1 d . . .
H2 H 1.2649 0.1420 0.1425 0.057 Uiso 1 calc R . .
B3 B 1.0566(4) 0.1495(4) 0.1587(4) 0.0396(10) Uani 1 d . . .
H3 H 0.9932 0.0563 0.1061 0.048 Uiso 1 calc R . .
B4 B 0.9926(5) 0.2587(4) 0.1440(4) 0.0448(11) Uani 1 d . . .
H4 H 0.8871 0.2348 0.0778 0.054 Uiso 1 calc R . .
B5 B 1.1174(4) 0.3772(4) 0.1664(4) 0.0440(11) Uani 1 d . . .
H5 H 1.0916 0.4317 0.1141 0.053 Uiso 1 calc R . .
B6 B 1.2627(5) 0.3420(4) 0.1908(5) 0.0468(12) Uani 1 d . . .
H6 H 1.3342 0.3731 0.1554 0.056 Uiso 1 calc R . .
C7 C 1.1898(3) 0.2213(3) 0.3242(3) 0.0347(9) Uani 1 d . . .
C8 C 1.0620(3) 0.2551(3) 0.3027(3) 0.0326(8) Uani 1 d . . .
B9 B 1.0858(4) 0.3835(4) 0.3070(5) 0.0397(11) Uani 1 d D . .
H9 H 1.036(3) 0.438(2) 0.345(3) 0.048 Uiso 1 d D . .
B10 B 1.2552(5) 0.4432(4) 0.3302(5) 0.0461(12) Uani 1 d D . .
H10A H 1.321(3) 0.5358(8) 0.382(3) 0.055 Uiso 1 d D . .
H10B H 1.261(3) 0.416(3) 0.413(2) 0.055 Uiso 1 d D . .
B11 B 1.3151(4) 0.3274(4) 0.3476(5) 0.0437(11) Uani 1 d D . .
H11 H 1.4179(12) 0.343(3) 0.414(3) 0.052 Uiso 1 d D . .
C12 C 1.3378(4) 0.0709(3) 0.3661(4) 0.0423(10) Uani 1 d . . .
C13 C 1.2814(5) -0.0382(4) 0.2569(5) 0.0707(14) Uani 1 d . . .
H13 H 1.1896 -0.0757 0.2081 0.085 Uiso 1 calc R . .
C14 C 1.3610(6) -0.0919(5) 0.2199(5) 0.0898(18) Uani 1 d . . .
H14 H 1.3227 -0.1661 0.1474 0.108 Uiso 1 calc R . .
C15 C 1.4956(6) -0.0360(6) 0.2897(6) 0.0867(18) Uani 1 d . . .
H15 H 1.5486 -0.0725 0.2644 0.104 Uiso 1 calc R . .
C16 C 1.5534(5) 0.0731(5) 0.3966(6) 0.0757(15) Uani 1 d . . .
H16 H 1.6452 0.1112 0.4425 0.091 Uiso 1 calc R . .
C17 C 1.4743(4) 0.1266(4) 0.4360(5) 0.0579(12) Uani 1 d . . .
H17 H 1.5133 0.2003 0.5097 0.070 Uiso 1 calc R . .
C18 C 1.3062(4) 0.2172(3) 0.5963(4) 0.0426(10) Uani 1 d . . .
C19 C 1.2555(4) 0.1723(4) 0.6710(4) 0.0477(10) Uani 1 d . . .
H19 H 1.1814 0.1032 0.6247 0.057 Uiso 1 calc R . .
C20 C 1.3144(5) 0.2295(4) 0.8125(5) 0.0613(12) Uani 1 d . . .
H20 H 1.2787 0.1998 0.8614 0.074 Uiso 1 calc R . .
C21 C 1.4256(5) 0.3302(4) 0.8822(5) 0.0710(14) Uani 1 d . . .
H21 H 1.4658 0.3677 0.9782 0.085 Uiso 1 calc R . .
C22 C 1.4778(5) 0.3759(4) 0.8113(5) 0.0685(13) Uani 1 d . . .
H22 H 1.5534 0.4440 0.8592 0.082 Uiso 1 calc R . .
C23 C 1.4178(4) 0.3206(4) 0.6682(4) 0.0556(11) Uani 1 d . . .
H23 H 1.4522 0.3526 0.6201 0.067 Uiso 1 calc R . .
C24 C 1.0193(4) 0.2856(3) 0.5468(4) 0.0420(10) Uani 1 d . . .
C25 C 0.9629(4) 0.2394(5) 0.6173(5) 0.0665(14) Uani 1 d . . .
H25 H 0.8954 0.1659 0.5703 0.080 Uiso 1 calc R . .
C26 C 1.0077(5) 0.3030(6) 0.7569(6) 0.0869(18) Uani 1 d . . .
H26 H 0.9684 0.2728 0.8030 0.104 Uiso 1 calc R . .
C27 C 1.1091(5) 0.4099(5) 0.8285(5) 0.0792(16) Uani 1 d . . .
H27 H 1.1386 0.4520 0.9226 0.095 Uiso 1 calc R . .
C28 C 1.1672(5) 0.4550(4) 0.7609(4) 0.0673(13) Uani 1 d . . .
H28 H 1.2375 0.5269 0.8098 0.081 Uiso 1 calc R . .
C29 C 1.1219(4) 0.3940(3) 0.6212(4) 0.0476(10) Uani 1 d . . .
H29 H 1.1607 0.4261 0.5760 0.057 Uiso 1 calc R . .
C30 C 0.7960(3) 0.2250(3) 0.2898(4) 0.0382(9) Uani 1 d . . .
C31 C 0.7005(4) 0.1452(4) 0.1570(4) 0.0563(11) Uani 1 d . . .
H31 H 0.7170 0.0841 0.1065 0.068 Uiso 1 calc R . .
C32 C 0.5805(4) 0.1565(4) 0.0995(5) 0.0625(12) Uani 1 d . . .
H32 H 0.5175 0.1041 0.0098 0.075 Uiso 1 calc R . .
C33 C 0.5549(4) 0.2443(4) 0.1742(5) 0.0569(12) Uani 1 d . . .
H33 H 0.4740 0.2512 0.1357 0.068 Uiso 1 calc R . .
C34 C 0.6479(4) 0.3227(4) 0.3062(4) 0.0513(11) Uani 1 d . . .
H34 H 0.6297 0.3823 0.3568 0.062 Uiso 1 calc R . .
C35 C 0.7694(4) 0.3135(3) 0.3651(4) 0.0413(9) Uani 1 d . . .
H35 H 0.8322 0.3668 0.4546 0.050 Uiso 1 calc R . .

loop_
_atom_site_aniso_label
_atom_site_aniso_U_11
_atom_site_aniso_U_22
_atom_site_aniso_U_33
_atom_site_aniso_U_23
_atom_site_aniso_U_13
_atom_site_aniso_U_12
P1 0.0357(6) 0.0382(6) 0.0452(6) 0.0217(5) 0.0196(5) 0.0148(5)
P2 0.0347(6) 0.0377(6) 0.0509(7) 0.0221(5) 0.0246(5) 0.0145(5)
O1 0.0432(17) 0.0438(16) 0.0667(19) 0.0310(15) 0.0224(15) 0.0157(14)
O2 0.0487(17) 0.0417(16) 0.087(2) 0.0314(16) 0.0393(17) 0.0167(14)
B1 0.058(3) 0.054(3) 0.034(3) 0.019(2) 0.023(2) 0.022(3)
B2 0.055(3) 0.054(3) 0.048(3) 0.024(2) 0.033(3) 0.028(3)
B3 0.038(3) 0.041(3) 0.032(2) 0.009(2) 0.014(2) 0.013(2)
B4 0.045(3) 0.057(3) 0.036(3) 0.024(2) 0.017(2) 0.022(2)
B5 0.052(3) 0.052(3) 0.046(3) 0.033(2) 0.027(2) 0.026(2)
B6 0.046(3) 0.059(3) 0.052(3) 0.034(3) 0.030(3) 0.022(3)
C7 0.033(2) 0.040(2) 0.037(2) 0.0188(18) 0.0206(18) 0.0145(18)
C8 0.033(2) 0.034(2) 0.033(2) 0.0144(17) 0.0164(17) 0.0139(17)
B9 0.041(3) 0.042(3) 0.047(3) 0.023(2) 0.025(2) 0.022(2)
B10 0.049(3) 0.045(3) 0.049(3) 0.026(2) 0.027(3) 0.012(2)
B11 0.029(2) 0.051(3) 0.055(3) 0.030(3) 0.021(2) 0.010(2)
C12 0.040(2) 0.054(3) 0.047(2) 0.028(2) 0.023(2) 0.028(2)
C13 0.064(3) 0.076(4) 0.061(3) 0.017(3) 0.019(3) 0.043(3)
C14 0.102(5) 0.101(4) 0.066(4) 0.025(3) 0.028(3) 0.070(4)
C15 0.104(5) 0.142(6) 0.077(4) 0.063(4) 0.060(4) 0.101(5)
C16 0.063(3) 0.119(5) 0.092(4) 0.071(4) 0.049(3) 0.058(4)
C17 0.051(3) 0.067(3) 0.077(3) 0.045(3) 0.035(3) 0.033(3)
C18 0.047(2) 0.047(2) 0.047(2) 0.027(2) 0.025(2) 0.025(2)
C19 0.051(3) 0.053(3) 0.054(3) 0.032(2) 0.028(2) 0.025(2)
C20 0.081(4) 0.074(3) 0.054(3) 0.040(3) 0.041(3) 0.038(3)
C21 0.098(4) 0.070(3) 0.038(3) 0.019(3) 0.027(3) 0.033(3)
C22 0.079(4) 0.054(3) 0.053(3) 0.017(3) 0.023(3) 0.012(3)
C23 0.063(3) 0.053(3) 0.049(3) 0.023(2) 0.027(2) 0.015(2)
C24 0.039(2) 0.061(3) 0.049(2) 0.037(2) 0.027(2) 0.027(2)
C25 0.048(3) 0.102(4) 0.067(3) 0.059(3) 0.028(3) 0.025(3)
C26 0.072(4) 0.150(6) 0.072(4) 0.076(4) 0.045(3) 0.039(4)
C27 0.089(4) 0.123(5) 0.047(3) 0.047(3) 0.039(3) 0.049(4)
C28 0.084(4) 0.073(3) 0.047(3) 0.029(3) 0.030(3) 0.029(3)
C29 0.060(3) 0.053(3) 0.042(3) 0.026(2) 0.032(2) 0.021(2)
C30 0.032(2) 0.037(2) 0.045(2) 0.0159(19) 0.0200(19) 0.0109(19)
C31 0.045(3) 0.056(3) 0.057(3) 0.010(2) 0.027(2) 0.017(2)
C32 0.037(3) 0.077(3) 0.053(3) 0.018(3) 0.012(2) 0.016(2)
C33 0.040(3) 0.072(3) 0.070(3) 0.037(3) 0.028(3) 0.025(2)
C34 0.051(3) 0.056(3) 0.064(3) 0.028(2) 0.035(2) 0.031(2)
C35 0.037(2) 0.043(2) 0.044(2) 0.018(2) 0.019(2) 0.015(2)

loop_
_atom_type_symbol
_atom_type_description
_atom_type_scat_dispersion_real
_atom_type_scat_dispersion_imag
_atom_type_scat_source
C C 0.0033 0.0016 'International Tables Vol C Tables 4.2.6.8 and 6.1.1.4'
H H 0.0000 0.0000 'International Tables Vol C Tables 4.2.6.8 and 6.1.1.4'
B B 0.0013 0.0007 'International Tables Vol C Tables 4.2.6.8 and 6.1.1.4'
O O 0.0106 0.0060 'International Tables Vol C Tables 4.2.6.8 and 6.1.1.4'
P P 0.1023 0.0942 'International Tables Vol C Tables 4.2.6.8 and 6.1.1.4'

loop_
_geom_angle_atom_site_label_1
_geom_angle_atom_site_label_2
_geom_angle_atom_site_label_3
_geom_angle
_geom_angle_site_symmetry_1
_geom_angle_site_symmetry_3
_geom_angle_publ_flag
O1 P1 C12 106.83(17) . . ?
O1 P1 C18 109.18(17) . . ?
C12 P1 C18 108.65(18) . . ?
O1 P1 C7 112.12(16) . . y
C12 P1 C7 109.56(16) . . ?
C18 P1 C7 110.39(17) . . ?
O2 P2 C24 110.83(17) . . ?
O2 P2 C30 105.76(17) . . ?
C24 P2 C30 107.17(17) . . ?
O2 P2 C8 112.58(15) . . y
C24 P2 C8 109.31(17) . . ?
C30 P2 C8 111.02(16) . . ?
P1 O1 H36 117(2) . . ?
P2 O2 H36 110.6(19) . . ?
B2 B1 B4 109.0(3) . . ?
B2 B1 B3 60.7(2) . . ?
B4 B1 B3 60.6(2) . . ?
B2 B1 B6 59.6(3) . . ?
B4 B1 B6 107.5(3) . . ?
B3 B1 B6 107.9(3) . . ?
B2 B1 B5 107.8(3) . . ?
B4 B1 B5 58.5(2) . . ?
B3 B1 B5 107.0(3) . . ?
B6 B1 B5 60.3(3) . . ?
B2 B1 H1 121.2 . . ?
B4 B1 H1 121.7 . . ?
B3 B1 H1 121.6 . . ?
B6 B1 H1 121.9 . . ?
B5 B1 H1 122.6 . . ?
B1 B2 C7 105.3(3) . . ?
B1 B2 B6 61.8(3) . . ?
C7 B2 B6 102.7(3) . . ?
B1 B2 B3 60.7(3) . . ?
C7 B2 B3 59.7(2) . . ?
B6 B2 B3 109.7(3) . . ?
B1 B2 B11 109.4(3) . . ?
C7 B2 B11 55.5(2) . . ?
B6 B2 B11 60.2(3) . . ?
B3 B2 B11 107.3(3) . . ?
B1 B2 H2 120.7 . . ?
C7 B2 H2 126.4 . . ?
B6 B2 H2 121.9 . . ?
B3 B2 H2 120.6 . . ?
B11 B2 H2 122.4 . . ?
C7 B3 C8 54.74(19) . . ?
C7 B3 B1 103.2(3) . . ?
C8 B3 B1 102.9(3) . . ?
C7 B3 B2 59.1(2) . . ?
C8 B3 B2 102.4(3) . . ?
B1 B3 B2 58.6(2) . . ?
C7 B3 B4 103.2(3) . . ?
C8 B3 B4 58.8(2) . . ?
B1 B3 B4 59.7(2) . . ?
B2 B3 B4 106.6(3) . . ?
C7 B3 H3 125.5 . . ?
C8 B3 H3 126.1 . . ?
B1 B3 H3 124.0 . . ?
B2 B3 H3 123.1 . . ?
B4 B3 H3 122.5 . . ?
C8 B4 B5 101.3(3) . . ?
C8 B4 B1 103.6(3) . . ?
B5 B4 B1 61.8(3) . . ?
C8 B4 B9 54.9(2) . . ?
B5 B4 B9 59.7(2) . . ?
B1 B4 B9 108.4(3) . . ?
C8 B4 B3 59.7(2) . . ?
B5 B4 B3 108.9(3) . . ?
B1 B4 B3 59.7(2) . . ?
B9 B4 B3 106.9(3) . . ?
C8 B4 H4 127.3 . . ?
B5 B4 H4 122.4 . . ?
B1 B4 H4 121.6 . . ?
B9 B4 H4 122.8 . . ?
B3 B4 H4 120.9 . . ?
B4 B5 B9 61.2(2) . . ?
B4 B5 B10 113.1(3) . . ?
B9 B5 B10 62.9(2) . . ?
B4 B5 B1 59.8(2) . . ?
B9 B5 B1 108.1(3) . . ?
B10 B5 B1 109.5(3) . . ?
B4 B5 B6 107.8(3) . . ?
B9 B5 B6 107.5(3) . . ?
B10 B5 B6 59.4(3) . . ?
B1 B5 B6 59.4(3) . . ?
B4 B5 H5 120.0 . . ?
B9 B5 H5 121.0 . . ?
B10 B5 H5 118.7 . . ?
B1 B5 H5 122.1 . . ?
B6 B5 H5 123.2 . . ?
B2 B6 B10 112.5(3) . . ?
B2 B6 B11 61.1(3) . . ?
B10 B6 B11 62.9(3) . . ?
B2 B6 B1 58.6(3) . . ?
B10 B6 B1 109.8(3) . . ?
B11 B6 B1 107.5(3) . . ?
B2 B6 B5 107.0(3) . . ?
B10 B6 B5 58.9(3) . . ?
B11 B6 B5 106.9(3) . . ?
B1 B6 B5 60.3(2) . . ?
B2 B6 H6 120.8 . . ?
B10 B6 H6 118.8 . . ?
B11 B6 H6 121.3 . . ?
B1 B6 H6 122.0 . . ?
B5 B6 H6 123.4 . . ?
C8 C7 B11 111.2(3) . . ?
C8 C7 B2 110.4(3) . . ?
B11 C7 B2 64.0(3) . . ?
C8 C7 B3 62.9(2) . . ?
B11 C7 B3 115.7(3) . . ?
B2 C7 B3 61.2(2) . . ?
C8 C7 P1 122.1(2) . . y
B11 C7 P1 117.6(3) . . ?
B2 C7 P1 117.7(2) . . ?
B3 C7 P1 116.0(2) . . ?
C7 C8 B9 113.5(3) . . ?
C7 C8 B4 111.5(3) . . ?
B9 C8 B4 63.9(2) . . ?
C7 C8 B3 62.3(2) . . ?
B9 C8 B3 116.0(3) . . ?
B4 C8 B3 61.5(2) . . ?
C7 C8 P2 121.4(2) . . y
B9 C8 P2 116.8(2) . . ?
B4 C8 P2 116.3(2) . . ?
B3 C8 P2 115.6(2) . . ?
C8 B9 B5 105.5(3) . . ?
C8 B9 B4 61.1(2) . . ?
B5 B9 B4 59.1(2) . . ?
C8 B9 B10 106.6(3) . . ?
B5 B9 B10 58.6(2) . . ?
B4 B9 B10 107.8(3) . . ?
C8 B9 H9 122.5(17) . . ?
B5 B9 H9 123.1(17) . . ?
B4 B9 H9 119.1(17) . . ?
B10 B9 H9 123.4(17) . . ?
B5 B10 B6 61.7(3) . . ?
B5 B10 B9 58.5(2) . . ?
B6 B10 B9 105.9(3) . . ?
B5 B10 B11 105.9(3) . . ?
B6 B10 B11 58.9(3) . . ?
B9 B10 B11 101.5(3) . . ?
B5 B10 H10A 123.6(18) . . ?
B6 B10 H10A 121.4(18) . . ?
B9 B10 H10A 126.4(18) . . ?
B11 B10 H10A 123.1(18) . . ?
B5 B10 H10B 124.1(19) . . ?
B6 B10 H10B 113.5(19) . . ?
B9 B10 H10B 72.8(18) . . ?
B11 B10 H10B 56.8(18) . . ?
H10A B10 H10B 106(3) . . ?
C7 B11 B6 105.4(3) . . ?
C7 B11 B2 60.5(2) . . ?
B6 B11 B2 58.7(3) . . ?
C7 B11 B10 106.9(3) . . ?
B6 B11 B10 58.2(2) . . ?
B2 B11 B10 106.8(3) . . ?
C7 B11 H10B 89.3(11) . . ?
B6 B11 H10B 93.3(4) . . ?
B2 B11 H10B 125.5(12) . . ?
B10 B11 H10B 36.43(15) . . ?
C7 B11 H11 121.0(18) . . ?
B6 B11 H11 124.4(18) . . ?
B2 B11 H11 119.6(18) . . ?
B10 B11 H11 124.6(19) . . ?
H10B B11 H11 115(2) . . ?
C13 C12 C17 119.3(4) . . ?
C13 C12 P1 117.2(3) . . ?
C17 C12 P1 123.5(3) . . ?
C12 C13 C14 120.2(5) . . ?
C12 C13 H13 119.9 . . ?
C14 C13 H13 119.9 . . ?
C15 C14 C13 120.0(5) . . ?
C15 C14 H14 120.0 . . ?
C13 C14 H14 120.0 . . ?
C14 C15 C16 120.7(5) . . ?
C14 C15 H15 119.6 . . ?
C16 C15 H15 119.6 . . ?
C15 C16 C17 119.6(5) . . ?
C15 C16 H16 120.2 . . ?
C17 C16 H16 120.2 . . ?
C12 C17 C16 120.2(5) . . ?
C12 C17 H17 119.9 . . ?
C16 C17 H17 119.9 . . ?
C19 C18 C23 118.7(4) . . ?
C19 C18 P1 117.0(3) . . ?
C23 C18 P1 124.2(3) . . ?
C20 C19 C18 120.4(4) . . ?
C20 C19 H19 119.8 . . ?
C18 C19 H19 119.8 . . ?
C19 C20 C21 120.3(4) . . ?
C19 C20 H20 119.8 . . ?
C21 C20 H20 119.8 . . ?
C22 C21 C20 120.4(4) . . ?
C22 C21 H21 119.8 . . ?
C20 C21 H21 119.8 . . ?
C21 C22 C23 120.0(4) . . ?
C21 C22 H22 120.0 . . ?
C23 C22 H22 120.0 . . ?
C22 C23 C18 120.1(4) . . ?
C22 C23 H23 119.9 . . ?
C18 C23 H23 119.9 . . ?
C29 C24 C25 118.4(4) . . ?
C29 C24 P2 124.2(3) . . ?
C25 C24 P2 117.4(3) . . ?
C26 C25 C24 119.8(5) . . ?
C26 C25 H25 120.1 . . ?
C24 C25 H25 120.1 . . ?
C27 C26 C25 120.9(4) . . ?
C27 C26 H26 119.5 . . ?
C25 C26 H26 119.5 . . ?
C26 C27 C28 119.7(5) . . ?
C26 C27 H27 120.1 . . ?
C28 C27 H27 120.1 . . ?
C27 C28 C29 120.2(5) . . ?
C27 C28 H28 119.9 . . ?
C29 C28 H28 119.9 . . ?
C28 C29 C24 120.9(4) . . ?
C28 C29 H29 119.5 . . ?
C24 C29 H29 119.5 . . ?
C35 C30 C31 119.6(3) . . ?
C35 C30 P2 121.5(3) . . ?
C31 C30 P2 118.7(3) . . ?
C30 C31 C32 120.0(4) . . ?
C30 C31 H31 120.0 . . ?
C32 C31 H31 120.0 . . ?
C33 C32 C31 120.2(4) . . ?
C33 C32 H32 119.9 . . ?
C31 C32 H32 119.9 . . ?
C32 C33 C34 120.2(4) . . ?
C32 C33 H33 119.9 . . ?
C34 C33 H33 119.9 . . ?
C33 C34 C35 120.5(4) . . ?
C33 C34 H34 119.8 . . ?
C35 C34 H34 119.8 . . ?
C30 C35 C34 119.6(4) . . ?
C30 C35 H35 120.2 . . ?
C34 C35 H35 120.2 . . ?

loop_
_geom_bond_atom_site_label_1
_geom_bond_atom_site_label_2
_geom_bond_distance
_geom_bond_site_symmetry_2
_geom_bond_publ_flag
P1 O1 1.523(3) . y
P1 C12 1.797(4) . y
P1 C18 1.803(4) . y
P1 C7 1.810(3) . y
P2 O2 1.534(3) . y
P2 C24 1.787(4) . y
P2 C30 1.801(4) . y
P2 C8 1.808(3) . y
O1 H36 1.21(5) . y
O2 H36 1.21(5) . y
B1 B2 1.732(6) . ?
B1 B4 1.770(6) . ?
B1 B3 1.770(6) . ?
B1 B6 1.789(6) . ?
B1 B5 1.805(6) . ?
B1 H1 1.1000 . ?
B2 C7 1.735(5) . ?
B2 B6 1.750(6) . ?
B2 B3 1.771(6) . ?
B2 B11 1.792(7) . ?
B2 H2 1.1000 . ?
B3 C7 1.746(5) . ?
B3 C8 1.755(5) . ?
B3 B4 1.787(6) . ?
B3 H3 1.1000 . ?
B4 C8 1.739(5) . ?
B4 B5 1.746(6) . ?
B4 B9 1.784(6) . ?
B4 H4 1.1000 . ?
B5 B9 1.758(6) . ?
B5 B10 1.758(6) . ?
B5 B6 1.806(6) . ?
B5 H5 1.1000 . ?
B6 B10 1.766(7) . ?
B6 B11 1.778(6) . ?
B6 H6 1.1000 . ?
C7 C8 1.609(5) . y
C7 B11 1.642(5) . ?
C8 B9 1.626(5) . ?
B9 B10 1.834(6) . ?
B9 H9 1.1000(11) . ?
B10 B11 1.849(7) . ?
B10 H10A 1.1000(12) . ?
B10 H10B 1.1000(11) . ?
B11 H10B 1.55(3) . ?
B11 H11 1.1000(11) . ?
C12 C13 1.379(5) . ?
C12 C17 1.383(5) . ?
C13 C14 1.385(6) . ?
C13 H13 0.9300 . ?
C14 C15 1.365(7) . ?
C14 H14 0.9300 . ?
C15 C16 1.368(7) . ?
C15 H15 0.9300 . ?
C16 C17 1.389(6) . ?
C16 H16 0.9300 . ?
C17 H17 0.9300 . ?
C18 C19 1.395(5) . ?
C18 C23 1.395(5) . ?
C19 C20 1.373(5) . ?
C19 H19 0.9300 . ?
C20 C21 1.373(6) . ?
C20 H20 0.9300 . ?
C21 C22 1.371(6) . ?
C21 H21 0.9300 . ?
C22 C23 1.387(6) . ?
C22 H22 0.9300 . ?
C23 H23 0.9300 . ?
C24 C29 1.385(5) . ?
C24 C25 1.398(5) . ?
C25 C26 1.380(6) . ?
C25 H25 0.9300 . ?
C26 C27 1.367(7) . ?
C26 H26 0.9300 . ?
C27 C28 1.372(6) . ?
C27 H27 0.9300 . ?
C28 C29 1.375(5) . ?
C28 H28 0.9300 . ?
C29 H29 0.9300 . ?
C30 C35 1.378(5) . ?
C30 C31 1.388(5) . ?
C31 C32 1.389(5) . ?
C31 H31 0.9300 . ?
C32 C33 1.362(6) . ?
C32 H32 0.9300 . ?
C33 C34 1.372(5) . ?
C33 H33 0.9300 . ?
C34 C35 1.392(5) . ?
C34 H34 0.9300 . ?
C35 H35 0.9300 . ?

loop_
_geom_hbond_atom_site_label_D
_geom_hbond_atom_site_label_H
_geom_hbond_atom_site_label_A
_geom_hbond_distance_DH
_geom_hbond_distance_HA
_geom_hbond_distance_DA
_geom_hbond_angle_DHA
_geom_hbond_site_symmetry_A
O1 H36 O2 1.21(5) 1.21(5) 2.421(4) 174(4) .

loop_
_geom_torsion_atom_site_label_1
_geom_torsion_atom_site_label_2
_geom_torsion_atom_site_label_3
_geom_torsion_atom_site_label_4
_geom_torsion
_geom_torsion_site_symmetry_1
_geom_torsion_site_symmetry_2
_geom_torsion_site_symmetry_3
_geom_torsion_site_symmetry_4
_geom_torsion_publ_flag
C8 C7 P1 O1 41.8(3) . . . . ?
C7 C8 P2 O2 -47.7(3) . . . . ?
C7 P1 C12 C13 -93.5(3) . . . . ?
C7 P1 C12 C17 87.7(4) . . . . ?
C7 P1 C18 C19 131.2(3) . . . . ?
C7 P1 C18 C23 -52.7(4) . . . . ?
C8 P2 C24 C25 -163.1(3) . . . . ?
C8 P2 C24 C29 20.5(4) . . . . ?
C8 P2 C30 C31 80.6(3) . . . . ?
C8 P2 C30 C35 -103.9(3) . . . . ?
